data_2225534
loop_
_publ_author_name
'Askerov, Rizvan K.'
'Roznyatovsky, Vladimir V.'
'Katayev, Evgeny A.'
'Maharramov, Abel M.'
'Khrustalev, Victor N.'

_publ_section_title
;
 <i>N</i>,<i>N</i>'-Bis(2-aminophenyl)-3,4-diphenylthiophene-2,5-dicarboxamide
 acetonitrile solvate
;
_journal_coeditor_code FL2294
_journal_issue 4
_journal_name_full 'Acta Crystallographica Section E'
_journal_page_first o793
_journal_paper_doi 10.1107/S1600536810008780
_journal_volume 66
_journal_year 2010
_chemical_formula_iupac 'C30 H24 N4 O2 S, C2 H3 N'
_chemical_formula_moiety 'C30 H24 N4 O2 S, C2 H3 N'
_chemical_formula_sum 'C32 H27 N5 O2 S'
_chemical_formula_weight 545.65
_chemical_name_systematic
;
<i>N</i>,<i>N'</i>-Bis(2-aminophenyl)-3,4-diphenylthiophene-2,5-dicarboxamide
acetonitrile solvate
;
_space_group_IT_number 2
_symmetry_cell_setting triclinic
_symmetry_space_group_name_Hall '-P 1'
_symmetry_space_group_name_H-M 'P -1'
_atom_sites_solution_hydrogens difmap
_atom_sites_solution_primary direct
_atom_sites_solution_secondary difmap
_audit_creation_method SHELXL-97
_cell_angle_alpha 93.206(2)
_cell_angle_beta 92.504(2)
_cell_angle_gamma 90.017(2)
_cell_formula_units_Z 2
_cell_length_a 9.0314(9)
_cell_length_b 11.5470(11)
_cell_length_c 13.0140(12)
_cell_measurement_reflns_used 7103
_cell_measurement_temperature 120(2)
_cell_measurement_theta_max 28.0
_cell_measurement_theta_min 2.3
_cell_volume 1353.7(2)
_computing_cell_refinement 'SAINT-Plus (Bruker, 1998)'
_computing_data_collection 'SMART (Bruker, 1998)'
_computing_data_reduction 'SAINT-Plus (Bruker, 1998)'
_computing_molecular_graphics 'SHELXTL (Sheldrick, 2008)'
_computing_publication_material 'SHELXTL (Sheldrick, 2008)'
_computing_structure_refinement 'SHELXTL (Sheldrick, 2008)'
_computing_structure_solution 'SHELXTL (Sheldrick, 2008)'
_diffrn_ambient_temperature 120(2)
_diffrn_measured_fraction_theta_full 0.989
_diffrn_measured_fraction_theta_max 0.989
_diffrn_measurement_device_type 'Bruker SMART 1K CCD'
_diffrn_measurement_method '\f and \w scans'
_diffrn_radiation_monochromator graphite
_diffrn_radiation_source 'normal-focus sealed tube'
_diffrn_radiation_type MoK\a
_diffrn_radiation_wavelength 0.71073
_diffrn_reflns_av_R_equivalents 0.0177
_diffrn_reflns_av_sigmaI/netI 0.0256
_diffrn_reflns_limit_h_max 11
_diffrn_reflns_limit_h_min -11
_diffrn_reflns_limit_k_max 15
_diffrn_reflns_limit_k_min -15
_diffrn_reflns_limit_l_max 17
_diffrn_reflns_limit_l_min -16
_diffrn_reflns_number 13964
_diffrn_reflns_theta_full 28.05
_diffrn_reflns_theta_max 28.05
_diffrn_reflns_theta_min 2.26
_exptl_absorpt_coefficient_mu 0.160
_exptl_absorpt_correction_T_max 0.972
_exptl_absorpt_correction_T_min 0.965
_exptl_absorpt_correction_type multi-scan
_exptl_absorpt_process_details '(SADABS; Sheldrick, 1998)'
_exptl_crystal_colour yellow
_exptl_crystal_density_diffrn 1.339
_exptl_crystal_density_method 'not measured'
_exptl_crystal_description prism
_exptl_crystal_F_000 572
_exptl_crystal_size_max 0.24
_exptl_crystal_size_mid 0.21
_exptl_crystal_size_min 0.18
_refine_diff_density_max 0.403
_refine_diff_density_min -0.264
_refine_ls_extinction_method none
_refine_ls_goodness_of_fit_ref 1.005
_refine_ls_hydrogen_treatment constr
_refine_ls_matrix_type full
_refine_ls_number_parameters 362
_refine_ls_number_reflns 6491
_refine_ls_number_restraints 0
_refine_ls_restrained_S_all 1.005
_refine_ls_R_factor_all 0.0595
_refine_ls_R_factor_gt 0.0479
_refine_ls_shift/su_max 0.001
_refine_ls_shift/su_mean 0.000
_refine_ls_structure_factor_coef Fsqd
_refine_ls_weighting_details 'calc w=1/[\s^2^(Fo^2^)+(0.06P)^2^+0.82P] where P=(Fo^2^+2Fc^2^)/3'
_refine_ls_weighting_scheme calc
_refine_ls_wR_factor_gt 0.1151
_refine_ls_wR_factor_ref 0.1221
_reflns_number_gt 5153
_reflns_number_total 6491
_reflns_threshold_expression I>2\s(I)
_cod_data_source_file fl2294.cif
_cod_data_source_block I
_cod_depositor_comments
;
The following automatic conversions were performed:
'_symmetry_cell_setting' value 'Triclinic' changed to 'triclinic'
according to '/home/saulius/struct/CIF-dictionaries/cif_core.dic'
dictionary named 'cif_core.dic' version 2.4.1 from 2010-06-29.

Automatic conversion script
Id: cif_fix_enum 1527 2010-12-29 10:47:43Z saulius 
;
_cod_database_code 2225534
_cod_database_fobs_code 2225534

loop_
_symmetry_equiv_pos_as_xyz
'x, y, z'
'-x, -y, -z'

loop_
_atom_site_type_symbol
_atom_site_label
_atom_site_fract_x
_atom_site_fract_y
_atom_site_fract_z
_atom_site_U_iso_or_equiv
_atom_site_adp_type
_atom_site_calc_flag
_atom_site_refinement_flags
_atom_site_occupancy
_atom_site_disorder_assembly
_atom_site_disorder_group
S S1 0.32334(4) 0.62254(3) 0.58968(3) 0.02296(11) Uani d . 1 . .
O O1 0.24008(14) 0.49411(10) 0.75610(9) 0.0285(3) Uani d . 1 . .
O O2 0.35642(14) 0.83180(10) 0.48613(9) 0.0309(3) Uani d . 1 . .
N N1 0.23655(15) 0.31177(11) 0.68036(10) 0.0241(3) Uani d . 1 . .
H H1 0.2481 0.2662 0.6220 0.029 Uiso d R 1 . .
N N2 0.42197(16) 0.33682(12) 0.86449(11) 0.0276(3) Uani d . 1 . .
H H2A 0.4023 0.4114 0.8488 0.033 Uiso d R 1 . .
H H2B 0.4786 0.3342 0.9242 0.033 Uiso d R 1 . .
N N3 0.40740(15) 0.75501(11) 0.32722(10) 0.0239(3) Uani d . 1 . .
H H3 0.4154 0.6902 0.2858 0.029 Uiso d R 1 . .
N N4 0.62869(16) 0.91705(12) 0.41468(11) 0.0281(3) Uani d . 1 . .
H H4A 0.5702 0.8894 0.4633 0.034 Uiso d R 1 . .
H H4B 0.6792 0.9802 0.4416 0.034 Uiso d R 1 . .
C C1 0.26943(17) 0.47972(13) 0.57739(12) 0.0225(3) Uani d . 1 . .
C C2 0.25071(17) 0.43918(13) 0.47550(12) 0.0216(3) Uani d . 1 . .
C C3 0.28338(17) 0.52709(13) 0.40610(12) 0.0217(3) Uani d . 1 . .
C C4 0.32623(17) 0.63027(14) 0.45839(12) 0.0225(3) Uani d . 1 . .
C C5 0.24737(17) 0.42824(14) 0.67855(12) 0.0229(3) Uani d . 1 . .
C C6 0.20591(18) 0.25151(13) 0.77046(12) 0.0238(3) Uani d . 1 . .
C C7 0.29838(18) 0.26348(14) 0.86012(12) 0.0250(3) Uani d . 1 . .
C C8 0.2672(2) 0.19380(15) 0.94138(13) 0.0308(4) Uani d . 1 . .
H H8 0.3280 0.1996 1.0029 0.037 Uiso calc R 1 . .
C C9 0.1493(2) 0.11687(16) 0.93351(14) 0.0346(4) Uani d . 1 . .
H H9 0.1306 0.0703 0.9895 0.042 Uiso calc R 1 . .
C C10 0.0585(2) 0.10680(16) 0.84531(15) 0.0336(4) Uani d . 1 . .
H H10 -0.0227 0.0541 0.8404 0.040 Uiso calc R 1 . .
C C11 0.08769(19) 0.17493(14) 0.76388(13) 0.0283(3) Uani d . 1 . .
H H11 0.0257 0.1688 0.7029 0.034 Uiso calc R 1 . .
C C12 0.19053(17) 0.32216(13) 0.44120(12) 0.0221(3) Uani d . 1 . .
C C13 0.04857(18) 0.29170(14) 0.46735(13) 0.0263(3) Uani d . 1 . .
H H13 -0.0102 0.3464 0.5045 0.032 Uiso calc R 1 . .
C C14 -0.0081(2) 0.18195(15) 0.43950(14) 0.0314(4) Uani d . 1 . .
H H14 -0.1044 0.1614 0.4589 0.038 Uiso calc R 1 . .
C C15 0.0755(2) 0.10268(15) 0.38373(14) 0.0323(4) Uani d . 1 . .
H H15 0.0366 0.0276 0.3651 0.039 Uiso calc R 1 . .
C C16 0.2158(2) 0.13241(15) 0.35487(14) 0.0306(4) Uani d . 1 . .
H H16 0.2724 0.0784 0.3154 0.037 Uiso calc R 1 . .
C C17 0.27350(19) 0.24181(14) 0.38395(13) 0.0269(3) Uani d . 1 . .
H H17 0.3701 0.2619 0.3647 0.032 Uiso calc R 1 . .
C C18 0.25880(17) 0.51370(13) 0.29169(12) 0.0225(3) Uani d . 1 . .
C C19 0.3573(2) 0.45298(15) 0.22964(13) 0.0282(3) Uani d . 1 . .
H H19 0.4423 0.4177 0.2600 0.034 Uiso calc R 1 . .
C C20 0.3317(2) 0.44371(16) 0.12320(14) 0.0343(4) Uani d . 1 . .
H H20 0.3991 0.4015 0.0814 0.041 Uiso calc R 1 . .
C C21 0.2092(2) 0.49542(17) 0.07780(14) 0.0360(4) Uani d . 1 . .
H H21 0.1922 0.4888 0.0051 0.043 Uiso calc R 1 . .
C C22 0.1116(2) 0.55669(18) 0.13886(15) 0.0383(4) Uani d . 1 . .
H H22 0.0277 0.5928 0.1080 0.046 Uiso calc R 1 . .
C C23 0.1357(2) 0.56590(16) 0.24561(13) 0.0307(4) Uani d . 1 . .
H H23 0.0679 0.6080 0.2871 0.037 Uiso calc R 1 . .
C C24 0.36380(17) 0.74725(13) 0.42408(12) 0.0229(3) Uani d . 1 . .
C C25 0.43963(18) 0.86137(13) 0.28064(12) 0.0240(3) Uani d . 1 . .
C C26 0.54734(18) 0.93901(14) 0.32371(13) 0.0249(3) Uani d . 1 . .
C C27 0.5790(2) 1.03668(15) 0.26837(14) 0.0319(4) Uani d . 1 . .
H H27 0.6484 1.0927 0.2970 0.038 Uiso calc R 1 . .
C C28 0.5105(2) 1.05222(16) 0.17287(15) 0.0363(4) Uani d . 1 . .
H H28 0.5352 1.1178 0.1360 0.044 Uiso calc R 1 . .
C C29 0.4066(2) 0.97321(16) 0.13054(14) 0.0346(4) Uani d . 1 . .
H H29 0.3604 0.9839 0.0647 0.041 Uiso calc R 1 . .
C C30 0.37053(19) 0.87819(15) 0.18545(13) 0.0282(3) Uani d . 1 . .
H H30 0.2979 0.8243 0.1576 0.034 Uiso calc R 1 . .
N N5 0.3348(2) 0.71107(17) 0.94378(15) 0.0518(5) Uani d . 1 . .
C C31 0.2246(3) 0.71979(17) 0.89885(16) 0.0402(5) Uani d . 1 . .
C C32 0.0842(3) 0.7313(2) 0.8419(2) 0.0555(6) Uani d . 1 . .
H H32A 0.0772 0.6723 0.7847 0.083 Uiso calc R 1 . .
H H32B 0.0027 0.7209 0.8878 0.083 Uiso calc R 1 . .
H H32C 0.0778 0.8087 0.8146 0.083 Uiso calc R 1 . .

loop_
_atom_site_aniso_label
_atom_site_aniso_U_11
_atom_site_aniso_U_22
_atom_site_aniso_U_33
_atom_site_aniso_U_12
_atom_site_aniso_U_13
_atom_site_aniso_U_23
S1 0.0254(2) 0.02091(19) 0.02226(19) -0.00233(14) 0.00057(14) -0.00059(14)
O1 0.0368(7) 0.0234(6) 0.0250(6) 0.0031(5) 0.0028(5) -0.0015(4)
O2 0.0380(7) 0.0236(6) 0.0313(6) -0.0048(5) 0.0103(5) -0.0040(5)
N1 0.0285(7) 0.0221(6) 0.0218(6) 0.0015(5) 0.0010(5) 0.0006(5)
N2 0.0301(7) 0.0267(7) 0.0255(7) -0.0006(6) -0.0023(6) 0.0002(5)
N3 0.0270(7) 0.0192(6) 0.0254(7) -0.0022(5) 0.0024(5) -0.0008(5)
N4 0.0283(7) 0.0262(7) 0.0294(7) -0.0042(6) -0.0005(6) -0.0009(6)
C1 0.0207(7) 0.0202(7) 0.0264(8) 0.0001(6) 0.0002(6) 0.0016(6)
C2 0.0192(7) 0.0215(7) 0.0239(7) 0.0014(6) 0.0006(6) -0.0001(6)
C3 0.0202(7) 0.0217(7) 0.0232(7) 0.0011(6) 0.0008(6) 0.0006(6)
C4 0.0206(7) 0.0237(7) 0.0233(7) -0.0002(6) 0.0017(6) 0.0009(6)
C5 0.0216(7) 0.0231(7) 0.0240(7) 0.0019(6) 0.0010(6) 0.0017(6)
C6 0.0282(8) 0.0202(7) 0.0235(7) 0.0029(6) 0.0038(6) 0.0018(6)
C7 0.0260(8) 0.0238(8) 0.0253(8) 0.0036(6) 0.0025(6) 0.0000(6)
C8 0.0378(10) 0.0308(9) 0.0241(8) 0.0021(7) -0.0007(7) 0.0043(7)
C9 0.0394(10) 0.0331(9) 0.0328(9) 0.0003(8) 0.0064(8) 0.0106(7)
C10 0.0309(9) 0.0301(9) 0.0405(10) -0.0044(7) 0.0023(8) 0.0075(7)
C11 0.0283(8) 0.0245(8) 0.0319(9) -0.0006(6) -0.0026(7) 0.0032(6)
C12 0.0241(8) 0.0215(7) 0.0205(7) -0.0014(6) -0.0019(6) 0.0018(6)
C13 0.0240(8) 0.0267(8) 0.0277(8) 0.0007(6) 0.0006(6) -0.0023(6)
C14 0.0258(8) 0.0319(9) 0.0361(9) -0.0082(7) 0.0003(7) 0.0006(7)
C15 0.0370(10) 0.0220(8) 0.0371(9) -0.0073(7) -0.0031(7) -0.0020(7)
C16 0.0327(9) 0.0247(8) 0.0336(9) 0.0025(7) 0.0013(7) -0.0043(7)
C17 0.0255(8) 0.0245(8) 0.0308(8) -0.0005(6) 0.0040(6) 0.0009(6)
C18 0.0242(8) 0.0205(7) 0.0226(7) -0.0051(6) -0.0007(6) 0.0008(6)
C19 0.0294(9) 0.0286(8) 0.0266(8) 0.0008(7) 0.0016(6) -0.0002(6)
C20 0.0403(10) 0.0357(9) 0.0264(9) -0.0049(8) 0.0054(7) -0.0052(7)
C21 0.0464(11) 0.0377(10) 0.0232(8) -0.0113(8) -0.0027(7) -0.0005(7)
C22 0.0375(10) 0.0440(11) 0.0325(9) -0.0004(8) -0.0099(8) 0.0044(8)
C23 0.0298(9) 0.0330(9) 0.0287(9) 0.0030(7) -0.0011(7) -0.0006(7)
C24 0.0222(7) 0.0208(7) 0.0258(8) -0.0011(6) 0.0024(6) 0.0000(6)
C25 0.0248(8) 0.0206(7) 0.0272(8) 0.0007(6) 0.0056(6) 0.0020(6)
C26 0.0248(8) 0.0217(7) 0.0282(8) 0.0016(6) 0.0049(6) -0.0002(6)
C27 0.0309(9) 0.0256(8) 0.0397(10) -0.0046(7) 0.0071(7) 0.0029(7)
C28 0.0400(10) 0.0297(9) 0.0408(10) -0.0012(8) 0.0075(8) 0.0121(8)
C29 0.0366(10) 0.0361(10) 0.0319(9) 0.0040(8) 0.0021(7) 0.0097(7)
C30 0.0275(8) 0.0273(8) 0.0297(8) 0.0010(7) 0.0019(7) 0.0014(7)
N5 0.0561(12) 0.0509(11) 0.0484(11) -0.0142(9) -0.0086(9) 0.0104(9)
C31 0.0526(13) 0.0312(10) 0.0372(10) -0.0072(9) 0.0043(9) 0.0038(8)
C32 0.0540(14) 0.0523(14) 0.0587(15) 0.0085(11) -0.0028(11) -0.0056(11)

loop_
_atom_type_symbol
_atom_type_description
_atom_type_scat_dispersion_real
_atom_type_scat_dispersion_imag
_atom_type_scat_source
C C 0.0033 0.0016 'International Tables Vol C Tables 4.2.6.8 and 6.1.1.4'
H H 0.0000 0.0000 'International Tables Vol C Tables 4.2.6.8 and 6.1.1.4'
N N 0.0061 0.0033 'International Tables Vol C Tables 4.2.6.8 and 6.1.1.4'
O O 0.0106 0.0060 'International Tables Vol C Tables 4.2.6.8 and 6.1.1.4'
S S 0.1246 0.1234 'International Tables Vol C Tables 4.2.6.8 and 6.1.1.4'

loop_
_geom_angle_atom_site_label_1
_geom_angle_atom_site_label_2
_geom_angle_atom_site_label_3
_geom_angle_site_symmetry_1
_geom_angle_site_symmetry_3
_geom_angle
_geom_angle_publ_flag
C1 S1 C4 . . 91.55(8) ?
C5 N1 C6 . . 124.09(13) ?
C5 N1 H1 . . 120.3 ?
C6 N1 H1 . . 115.6 ?
C7 N2 H2A . . 114.9 ?
C7 N2 H2B . . 113.7 ?
H2A N2 H2B . . 111.3 ?
C24 N3 C25 . . 124.93(13) ?
C24 N3 H3 . . 119.9 ?
C25 N3 H3 . . 115.2 ?
C26 N4 H4A . . 112.0 ?
C26 N4 H4B . . 112.6 ?
H4A N4 H4B . . 109.5 ?
C2 C1 C5 . . 134.26(14) ?
C2 C1 S1 . . 112.53(12) ?
C5 C1 S1 . . 113.16(11) ?
C1 C2 C3 . . 111.71(14) ?
C1 C2 C12 . . 124.44(14) ?
C3 C2 C12 . . 123.63(14) ?
C4 C3 C2 . . 111.76(14) ?
C4 C3 C18 . . 123.61(14) ?
C2 C3 C18 . . 124.32(14) ?
C3 C4 C24 . . 133.19(14) ?
C3 C4 S1 . . 112.44(12) ?
C24 C4 S1 . . 114.22(11) ?
O1 C5 N1 . . 123.27(15) ?
O1 C5 C1 . . 118.49(14) ?
N1 C5 C1 . . 118.25(14) ?
C11 C6 C7 . . 120.89(15) ?
C11 C6 N1 . . 117.59(15) ?
C7 C6 N1 . . 121.37(15) ?
N2 C7 C8 . . 121.83(15) ?
N2 C7 C6 . . 120.62(15) ?
C8 C7 C6 . . 117.42(15) ?
C9 C8 C7 . . 121.12(16) ?
C9 C8 H8 . . 119.4 ?
C7 C8 H8 . . 119.4 ?
C10 C9 C8 . . 120.84(17) ?
C10 C9 H9 . . 119.6 ?
C8 C9 H9 . . 119.6 ?
C9 C10 C11 . . 118.92(17) ?
C9 C10 H10 . . 120.5 ?
C11 C10 H10 . . 120.5 ?
C6 C11 C10 . . 120.80(16) ?
C6 C11 H11 . . 119.6 ?
C10 C11 H11 . . 119.6 ?
C13 C12 C17 . . 118.89(15) ?
C13 C12 C2 . . 119.39(14) ?
C17 C12 C2 . . 121.72(14) ?
C14 C13 C12 . . 120.54(16) ?
C14 C13 H13 . . 119.7 ?
C12 C13 H13 . . 119.7 ?
C15 C14 C13 . . 120.11(16) ?
C15 C14 H14 . . 119.9 ?
C13 C14 H14 . . 119.9 ?
C14 C15 C16 . . 120.17(16) ?
C14 C15 H15 . . 119.9 ?
C16 C15 H15 . . 119.9 ?
C15 C16 C17 . . 119.79(16) ?
C15 C16 H16 . . 120.1 ?
C17 C16 H16 . . 120.1 ?
C16 C17 C12 . . 120.48(16) ?
C16 C17 H17 . . 119.8 ?
C12 C17 H17 . . 119.8 ?
C19 C18 C23 . . 119.01(15) ?
C19 C18 C3 . . 121.86(15) ?
C23 C18 C3 . . 119.11(14) ?
C18 C19 C20 . . 120.21(16) ?
C18 C19 H19 . . 119.9 ?
C20 C19 H19 . . 119.9 ?
C21 C20 C19 . . 120.58(17) ?
C21 C20 H20 . . 119.7 ?
C19 C20 H20 . . 119.7 ?
C22 C21 C20 . . 119.51(17) ?
C22 C21 H21 . . 120.2 ?
C20 C21 H21 . . 120.2 ?
C21 C22 C23 . . 120.36(18) ?
C21 C22 H22 . . 119.8 ?
C23 C22 H22 . . 119.8 ?
C18 C23 C22 . . 120.32(17) ?
C18 C23 H23 . . 119.8 ?
C22 C23 H23 . . 119.8 ?
O2 C24 N3 . . 123.20(15) ?
O2 C24 C4 . . 118.76(14) ?
N3 C24 C4 . . 118.02(14) ?
C30 C25 C26 . . 121.14(15) ?
C30 C25 N3 . . 116.87(14) ?
C26 C25 N3 . . 121.66(15) ?
C25 C26 N4 . . 121.71(15) ?
C25 C26 C27 . . 117.49(16) ?
N4 C26 C27 . . 120.64(15) ?
C28 C27 C26 . . 120.95(16) ?
C28 C27 H27 . . 119.5 ?
C26 C27 H27 . . 119.5 ?
C29 C28 C27 . . 120.68(17) ?
C29 C28 H28 . . 119.7 ?
C27 C28 H28 . . 119.7 ?
C28 C29 C30 . . 119.16(17) ?
C28 C29 H29 . . 120.4 ?
C30 C29 H29 . . 120.4 ?
C25 C30 C29 . . 120.52(16) ?
C25 C30 H30 . . 119.7 ?
C29 C30 H30 . . 119.7 ?
N5 C31 C32 . . 179.8(3) ?
C31 C32 H32A . . 109.5 ?
C31 C32 H32B . . 109.5 ?
H32A C32 H32B . . 109.5 ?
C31 C32 H32C . . 109.5 ?
H32A C32 H32C . . 109.5 ?
H32B C32 H32C . . 109.5 ?

loop_
_geom_bond_atom_site_label_1
_geom_bond_atom_site_label_2
_geom_bond_site_symmetry_2
_geom_bond_distance
_geom_bond_publ_flag
S1 C1 . 1.7162(16) ?
S1 C4 . 1.7171(16) ?
O1 C5 . 1.2334(19) ?
O2 C24 . 1.2354(19) ?
N1 C5 . 1.350(2) ?
N1 C6 . 1.434(2) ?
N1 H1 . 0.9092 ?
N2 C7 . 1.398(2) ?
N2 H2A . 0.9120 ?
N2 H2B . 0.9136 ?
N3 C24 . 1.345(2) ?
N3 C25 . 1.435(2) ?
N3 H3 . 0.9029 ?
N4 C26 . 1.401(2) ?
N4 H4A . 0.9125 ?
N4 H4B . 0.9060 ?
C1 C2 . 1.384(2) ?
C1 C5 . 1.495(2) ?
C2 C3 . 1.435(2) ?
C2 C12 . 1.494(2) ?
C3 C4 . 1.385(2) ?
C3 C18 . 1.495(2) ?
C4 C24 . 1.490(2) ?
C6 C11 . 1.383(2) ?
C6 C7 . 1.405(2) ?
C7 C8 . 1.402(2) ?
C8 C9 . 1.383(3) ?
C8 H8 . 0.9500 ?
C9 C10 . 1.381(3) ?
C9 H9 . 0.9500 ?
C10 C11 . 1.389(2) ?
C10 H10 . 0.9500 ?
C11 H11 . 0.9500 ?
C12 C13 . 1.391(2) ?
C12 C17 . 1.396(2) ?
C13 C14 . 1.390(2) ?
C13 H13 . 0.9500 ?
C14 C15 . 1.381(3) ?
C14 H14 . 0.9500 ?
C15 C16 . 1.386(3) ?
C15 H15 . 0.9500 ?
C16 C17 . 1.393(2) ?
C16 H16 . 0.9500 ?
C17 H17 . 0.9500 ?
C18 C19 . 1.391(2) ?
C18 C23 . 1.393(2) ?
C19 C20 . 1.392(2) ?
C19 H19 . 0.9500 ?
C20 C21 . 1.383(3) ?
C20 H20 . 0.9500 ?
C21 C22 . 1.381(3) ?
C21 H21 . 0.9500 ?
C22 C23 . 1.395(2) ?
C22 H22 . 0.9500 ?
C23 H23 . 0.9500 ?
C25 C30 . 1.386(2) ?
C25 C26 . 1.400(2) ?
C26 C27 . 1.407(2) ?
C27 C28 . 1.385(3) ?
C27 H27 . 0.9500 ?
C28 C29 . 1.384(3) ?
C28 H28 . 0.9500 ?
C29 C30 . 1.389(2) ?
C29 H29 . 0.9500 ?
C30 H30 . 0.9500 ?
N5 C31 . 1.139(3) ?
C31 C32 . 1.451(3) ?
C32 H32A . 0.9800 ?
C32 H32B . 0.9800 ?
C32 H32C . 0.9800 ?

loop_
_geom_hbond_atom_site_label_D
_geom_hbond_atom_site_label_H
_geom_hbond_atom_site_label_A
_geom_hbond_site_symmetry_A
_geom_hbond_distance_DH
_geom_hbond_distance_HA
_geom_hbond_distance_DA
_geom_hbond_angle_DHA
_geom_hbond_publ_flag
N1 H1 N4 2_666 0.91 2.43 3.124(2) 134 yes
N2 H2A O1 . 0.91 2.12 2.841(2) 135 yes
N2 H2B N5 2_667 0.91 2.43 3.322(2) 165 yes
N3 H3 N2 2_666 0.90 2.50 3.125(2) 127 yes
N4 H4A O2 . 0.91 2.08 2.860(2) 143 yes
N4 H4B O2 2_676 0.91 2.35 3.108(2) 142 yes
C32 H32A O1 . 0.98 2.55 3.245(2) 128 yes

loop_
_geom_torsion_atom_site_label_1
_geom_torsion_atom_site_label_2
_geom_torsion_atom_site_label_3
_geom_torsion_atom_site_label_4
_geom_torsion_site_symmetry_1
_geom_torsion_site_symmetry_2
_geom_torsion_site_symmetry_3
_geom_torsion_site_symmetry_4
_geom_torsion
_geom_torsion_publ_flag
C4 S1 C1 C2 . . . . -1.32(13) ?
C4 S1 C1 C5 . . . . -179.05(12) ?
C5 C1 C2 C3 . . . . 177.89(16) ?
S1 C1 C2 C3 . . . . 0.80(17) ?
C5 C1 C2 C12 . . . . 3.2(3) ?
S1 C1 C2 C12 . . . . -173.88(12) ?
C1 C2 C3 C4 . . . . 0.33(19) ?
C12 C2 C3 C4 . . . . 175.06(14) ?
C1 C2 C3 C18 . . . . -173.50(14) ?
C12 C2 C3 C18 . . . . 1.2(2) ?
C2 C3 C4 C24 . . . . -176.42(16) ?
C18 C3 C4 C24 . . . . -2.5(3) ?
C2 C3 C4 S1 . . . . -1.32(17) ?
C18 C3 C4 S1 . . . . 172.56(12) ?
C1 S1 C4 C3 . . . . 1.51(13) ?
C1 S1 C4 C24 . . . . 177.59(12) ?
C6 N1 C5 O1 . . . . 4.2(3) ?
C6 N1 C5 C1 . . . . -175.83(14) ?
C2 C1 C5 O1 . . . . -163.05(17) ?
S1 C1 C5 O1 . . . . 14.02(19) ?
C2 C1 C5 N1 . . . . 17.0(3) ?
S1 C1 C5 N1 . . . . -165.92(12) ?
C5 N1 C6 C11 . . . . 125.82(17) ?
C5 N1 C6 C7 . . . . -58.5(2) ?
C11 C6 C7 N2 . . . . 176.85(15) ?
N1 C6 C7 N2 . . . . 1.3(2) ?
C11 C6 C7 C8 . . . . 0.9(2) ?
N1 C6 C7 C8 . . . . -174.68(14) ?
N2 C7 C8 C9 . . . . -176.27(16) ?
C6 C7 C8 C9 . . . . -0.4(3) ?
C7 C8 C9 C10 . . . . -0.3(3) ?
C8 C9 C10 C11 . . . . 0.4(3) ?
C7 C6 C11 C10 . . . . -0.8(3) ?
N1 C6 C11 C10 . . . . 174.92(15) ?
C9 C10 C11 C6 . . . . 0.2(3) ?
C1 C2 C12 C13 . . . . 59.9(2) ?
C3 C2 C12 C13 . . . . -114.13(18) ?
C1 C2 C12 C17 . . . . -119.63(18) ?
C3 C2 C12 C17 . . . . 66.3(2) ?
C17 C12 C13 C14 . . . . 1.8(2) ?
C2 C12 C13 C14 . . . . -177.74(15) ?
C12 C13 C14 C15 . . . . -1.2(3) ?
C13 C14 C15 C16 . . . . -0.3(3) ?
C14 C15 C16 C17 . . . . 1.2(3) ?
C15 C16 C17 C12 . . . . -0.6(3) ?
C13 C12 C17 C16 . . . . -0.9(2) ?
C2 C12 C17 C16 . . . . 178.63(15) ?
C4 C3 C18 C19 . . . . 107.51(19) ?
C2 C3 C18 C19 . . . . -79.4(2) ?
C4 C3 C18 C23 . . . . -70.9(2) ?
C2 C3 C18 C23 . . . . 102.24(19) ?
C23 C18 C19 C20 . . . . -0.7(3) ?
C3 C18 C19 C20 . . . . -179.11(15) ?
C18 C19 C20 C21 . . . . 0.6(3) ?
C19 C20 C21 C22 . . . . 0.0(3) ?
C20 C21 C22 C23 . . . . -0.4(3) ?
C19 C18 C23 C22 . . . . 0.3(3) ?
C3 C18 C23 C22 . . . . 178.76(16) ?
C21 C22 C23 C18 . . . . 0.2(3) ?
C25 N3 C24 O2 . . . . -5.1(3) ?
C25 N3 C24 C4 . . . . 176.44(14) ?
C3 C4 C24 O2 . . . . 158.95(17) ?
S1 C4 C24 O2 . . . . -16.1(2) ?
C3 C4 C24 N3 . . . . -22.5(3) ?
S1 C4 C24 N3 . . . . 162.48(12) ?
C24 N3 C25 C30 . . . . -128.99(17) ?
C24 N3 C25 C26 . . . . 57.6(2) ?
C30 C25 C26 N4 . . . . -173.44(15) ?
N3 C25 C26 N4 . . . . -0.3(2) ?
C30 C25 C26 C27 . . . . 2.1(2) ?
N3 C25 C26 C27 . . . . 175.29(15) ?
C25 C26 C27 C28 . . . . -2.8(3) ?
N4 C26 C27 C28 . . . . 172.85(16) ?
C26 C27 C28 C29 . . . . 1.5(3) ?
C27 C28 C29 C30 . . . . 0.5(3) ?
C26 C25 C30 C29 . . . . -0.2(3) ?
N3 C25 C30 C29 . . . . -173.68(15) ?
C28 C29 C30 C25 . . . . -1.2(3) ?

loop_
_cod_related_entry_id
_cod_related_entry_database
_cod_related_entry_code
1 ChemSpider 30656048
